data_4505448
loop_
_publ_author_name
'Tan, Huaqiao'
'Li, Yangguang'
'Chen, Weilin'
'Yan, Aixue'
'Liu, Ding'
'Wang, Enbo'

_publ_section_title
;
 A Series of [MnMo9O32]6--Based Solids: Homochiral Transferred from
 Adjacent Polyoxoanions to One-, Two-, and Three-Dimensional Frameworks
;
_journal_issue 3
_journal_name_full 'Crystal Growth &amp; Design'
_journal_page_first 1111
_journal_paper_doi 10.1021/cg2004936
_journal_volume 12
_journal_year 2012
_chemical_formula_sum 'H24 Mn Mo9 Na2 Ni2 O44'
_chemical_formula_weight 1809.99
_chemical_name_systematic
; 
 ? 
;
_space_group_IT_number 15
_symmetry_cell_setting monoclinic
_symmetry_space_group_name_Hall '-C 2yc'
_symmetry_space_group_name_H-M 'C 1 2/c 1'
_atom_sites_solution_hydrogens none
_atom_sites_solution_primary direct
_atom_sites_solution_secondary difmap
_audit_creation_method SHELXL-97
_cell_angle_alpha 90.00
_cell_angle_beta 105.89(3)
_cell_angle_gamma 90.00
_cell_formula_units_Z 4
_cell_length_a 19.309(4)
_cell_length_b 16.485(3)
_cell_length_c 11.389(2)
_cell_measurement_reflns_used 3072
_cell_measurement_temperature 293(2)
_cell_measurement_theta_max 25.00
_cell_measurement_theta_min 3.30
_cell_volume 3486.7(13)
_computing_structure_refinement 'SHELXL-97 (Sheldrick, 1997)'
_computing_structure_solution 'SHELXS-97 (Sheldrick, 1990)'
_diffrn_ambient_temperature 293(2)
_diffrn_detector_area_resol_mean 0.01
_diffrn_measured_fraction_theta_full 0.998
_diffrn_measured_fraction_theta_max 0.998
_diffrn_measurement_device_type 'Rigaku R-AXIS RAPID IP'
_diffrn_measurement_method Oscillation
_diffrn_radiation_monochromator graphite
_diffrn_radiation_source 'fine-focus sealed tube'
_diffrn_radiation_type MoK\a
_diffrn_radiation_wavelength 0.71073
_diffrn_reflns_av_R_equivalents 0.1162
_diffrn_reflns_av_sigmaI/netI 0.0850
_diffrn_reflns_limit_h_max 22
_diffrn_reflns_limit_h_min -22
_diffrn_reflns_limit_k_max 19
_diffrn_reflns_limit_k_min -19
_diffrn_reflns_limit_l_max 13
_diffrn_reflns_limit_l_min -13
_diffrn_reflns_number 13628
_diffrn_reflns_theta_full 25.00
_diffrn_reflns_theta_max 25.00
_diffrn_reflns_theta_min 3.09
_diffrn_standards_decay_% none
_diffrn_standards_interval_count 0
_diffrn_standards_interval_time 0
_diffrn_standards_number 0
_exptl_absorpt_coefficient_mu 4.685
_exptl_absorpt_correction_T_max 0.441
_exptl_absorpt_correction_T_min 0.338
_exptl_absorpt_correction_type multi-scan
_exptl_absorpt_process_details 'ABSCOR by T.Higashi    8 March, 1995'
_exptl_crystal_colour red
_exptl_crystal_density_diffrn 3.448
_exptl_crystal_density_method 'not measured'
_exptl_crystal_description block
_exptl_crystal_F_000 3428
_exptl_crystal_size_max 0.29
_exptl_crystal_size_mid 0.20
_exptl_crystal_size_min 0.19
_refine_diff_density_max 2.657
_refine_diff_density_min -4.113
_refine_diff_density_rms 0.428
_refine_ls_extinction_coef 0.00063(10)
_refine_ls_extinction_expression Fc^*^=kFc[1+0.001xFc^2^\l^3^/sin(2\q)]^-1/4^
_refine_ls_extinction_method SHELXL
_refine_ls_goodness_of_fit_ref 1.066
_refine_ls_hydrogen_treatment none
_refine_ls_matrix_type full
_refine_ls_number_parameters 261
_refine_ls_number_reflns 3072
_refine_ls_number_restraints 19
_refine_ls_restrained_S_all 1.068
_refine_ls_R_factor_all 0.1095
_refine_ls_R_factor_gt 0.0785
_refine_ls_shift/su_max 0.000
_refine_ls_shift/su_mean 0.000
_refine_ls_structure_factor_coef Fsqd
_refine_ls_weighting_details 'calc w=1/[\s^2^(Fo^2^)+(0.0852P)^2^+438.3105P] where P=(Fo^2^+2Fc^2^)/3'
_refine_ls_weighting_scheme calc
_refine_ls_wR_factor_gt 0.1932
_refine_ls_wR_factor_ref 0.2132
_reflns_number_gt 2211
_reflns_number_total 3072
_reflns_threshold_expression >2sigma(I)
_cod_data_source_file cg2004936_si_002.cif
_cod_data_source_block 3
_cod_original_cell_volume 3486.5(12)
_cod_original_sg_symbol_H-M C2/c
_cod_database_code 4505448

loop_
_symmetry_equiv_pos_as_xyz
'x, y, z'
'-x, y, -z+1/2'
'x+1/2, y+1/2, z'
'-x+1/2, y+1/2, -z+1/2'
'-x, -y, -z'
'x, -y, z-1/2'
'-x+1/2, -y+1/2, -z'
'x+1/2, -y+1/2, z-1/2'

loop_
_atom_site_label
_atom_site_type_symbol
_atom_site_fract_x
_atom_site_fract_y
_atom_site_fract_z
_atom_site_U_iso_or_equiv
_atom_site_adp_type
_atom_site_occupancy
_atom_site_symmetry_multiplicity
_atom_site_calc_flag
_atom_site_refinement_flags
_atom_site_disorder_group
Mo1 Mo -0.06235(8) 0.15258(9) 0.93188(14) 0.0108(4) Uani 1 1 d . .
Mo2 Mo 0.10796(8) 0.15983(9) 0.96561(14) 0.0125(4) Uani 1 1 d . .
Mo3 Mo 0.16889(9) 0.26956(10) 0.78449(14) 0.0140(4) Uani 1 1 d . .
Mo4 Mo -0.05000(9) 0.35460(9) 0.95490(14) 0.0163(5) Uani 1 1 d . .
Mn1 Mn 0.0000 0.2584(2) 0.7500 0.0118(8) Uani 1 2 d S .
Mo6 Mo 0.0000 0.45337(14) 0.7500 0.0254(7) Uani 1 2 d S .
O14 O -0.0176(7) 0.3332(7) 1.1068(11) 0.018(3) Uani 1 1 d . .
O13 O 0.1204(7) 0.1700(8) 1.1190(12) 0.018(3) Uani 1 1 d . .
O12 O 0.0199(6) 0.0928(7) 0.9265(11) 0.013(3) Uani 1 1 d . .
O11 O -0.0510(7) 0.1593(8) 1.0860(12) 0.020(3) Uani 1 1 d . .
O10 O -0.1213(8) 0.4182(8) 0.9468(13) 0.028(3) Uani 1 1 d . .
O9 O 0.2290(7) 0.1963(8) 0.7761(12) 0.018(3) Uani 1 1 d . .
O8 O 0.1624(7) 0.2571(8) 0.9447(12) 0.022(3) Uani 1 1 d . .
O7 O -0.0779(6) 0.1849(7) 0.7332(10) 0.008(2) Uiso 1 1 d . .
O6 O 0.0182(8) 0.4241(8) 0.9222(11) 0.023(3) Uani 1 1 d . .
O5 O 0.0655(7) 0.3423(7) 0.7436(11) 0.017(3) Uani 1 1 d U .
O4 O -0.1280(7) 0.0825(8) 0.8817(13) 0.023(3) Uani 1 1 d . .
O3 O 0.1669(7) 0.0867(8) 0.9505(13) 0.020(3) Uani 1 1 d . .
O2 O 0.2149(6) 0.3587(8) 0.7917(11) 0.015(3) Uani 1 1 d . .
O1 O 0.0153(6) 0.2485(7) 0.9214(11) 0.012(3) Uani 1 1 d U .
Ni1 Ni -0.1763(2) 0.6034(3) 0.7417(4) 0.0629(12) Uani 1 1 d D .
O16 O -0.1206(7) 0.2585(8) 0.9032(12) 0.019(3) Uani 1 1 d . .
O15 O 0.0709(9) 0.5156(9) 0.7639(13) 0.035(4) Uani 1 1 d U .
OW3 O -0.1572(9) 0.5991(8) 0.9275(12) 0.029(4) Uani 1 1 d . .
OW2 O -0.2119(15) 0.5080(14) 0.650(2) 0.030(7) Uiso 0.50 1 d PD 1
OW2A O -0.2136(13) 0.6089(16) 0.558(2) 0.018(6) Uiso 0.50 1 d P 2
OW1 O -0.3167(14) 0.3809(18) 0.870(3) 0.024(6) Uiso 0.50 1 d P 1
OW1A O -0.3237(13) 0.4347(15) 0.822(2) 0.015(5) Uiso 0.50 1 d P 2
OW6 O -0.2732(9) 0.5585(11) 0.7969(17) 0.018 Uiso 0.70 1 d P 1
OW6A O -0.244(2) 0.512(3) 0.740(4) 0.018 Uiso 0.30 1 d P 2
Na1 Na -0.2395(8) 0.4863(9) 0.9459(14) 0.084(4) Uani 1 1 d . .
OW4 O -0.1204(9) 0.6948(9) 0.7359(13) 0.036(4) Uani 1 1 d . .
OW5 O 0.2500 0.2500 1.5000 0.064(9) Uani 1 2 d S .
OW7 O -0.0253(17) -0.031(2) 0.744(4) 0.053(11) Uani 0.50 1 d P .

loop_
_atom_site_aniso_label
_atom_site_aniso_U_11
_atom_site_aniso_U_22
_atom_site_aniso_U_33
_atom_site_aniso_U_23
_atom_site_aniso_U_13
_atom_site_aniso_U_12
Mo1 0.0127(8) 0.0086(8) 0.0097(8) 0.0019(6) 0.0007(6) 0.0017(6)
Mo2 0.0144(8) 0.0112(8) 0.0097(8) 0.0036(6) -0.0005(6) -0.0036(6)
Mo3 0.0203(9) 0.0111(8) 0.0097(8) -0.0004(6) 0.0025(7) -0.0080(6)
Mo4 0.0312(10) 0.0080(8) 0.0071(8) -0.0010(6) 0.0010(7) 0.0033(7)
Mn1 0.020(2) 0.0067(18) 0.0068(18) 0.000 0.0000(16) 0.000
Mo6 0.0606(18) 0.0047(11) 0.0082(11) 0.000 0.0050(12) 0.000
O14 0.036(8) 0.010(7) 0.007(6) -0.003(5) 0.005(6) -0.002(6)
O13 0.016(7) 0.021(7) 0.014(7) 0.002(5) -0.001(6) -0.008(5)
O12 0.008(6) 0.013(6) 0.017(7) 0.002(5) -0.001(5) -0.005(5)
O11 0.031(8) 0.018(7) 0.011(6) 0.003(5) 0.004(6) -0.005(6)
O10 0.041(9) 0.017(7) 0.020(8) -0.003(6) -0.002(7) 0.015(7)
O9 0.021(7) 0.012(7) 0.017(7) 0.003(5) -0.001(6) 0.002(5)
O8 0.031(8) 0.019(7) 0.010(6) -0.002(5) -0.003(6) -0.003(6)
O6 0.042(9) 0.011(7) 0.011(7) -0.001(5) -0.002(6) 0.009(6)
O5 0.027(6) 0.007(5) 0.013(6) -0.004(5) 0.000(5) -0.007(5)
O4 0.019(7) 0.023(8) 0.025(8) -0.010(6) 0.004(6) -0.005(6)
O3 0.014(6) 0.016(7) 0.029(8) 0.004(6) 0.004(6) -0.001(5)
O2 0.014(6) 0.013(7) 0.018(7) 0.001(5) 0.001(5) -0.005(5)
O1 0.019(6) 0.004(5) 0.012(5) 0.001(4) 0.002(5) 0.001(4)
Ni1 0.064(3) 0.062(3) 0.063(3) 0.001(2) 0.017(2) 0.005(2)
O16 0.028(7) 0.012(7) 0.017(7) -0.001(5) 0.004(6) 0.005(6)
O15 0.050(8) 0.022(7) 0.024(6) -0.006(6) -0.003(6) -0.013(6)
OW3 0.059(10) 0.013(7) 0.009(7) -0.004(5) 0.001(7) -0.002(7)
Na1 0.091(10) 0.068(9) 0.088(11) 0.004(8) 0.018(8) 0.014(8)
OW4 0.060(11) 0.026(9) 0.014(7) -0.002(6) -0.006(7) -0.009(8)
OW5 0.11(2) 0.050(18) 0.052(17) 0.004(14) 0.060(18) 0.003(17)
OW7 0.06(3) 0.06(2) 0.04(2) 0.01(2) 0.01(3) -0.015(17)

loop_
_atom_type_symbol
_atom_type_description
_atom_type_scat_dispersion_real
_atom_type_scat_dispersion_imag
_atom_type_scat_source
O O 0.0106 0.0060 'International Tables Vol C Tables 4.2.6.8 and 6.1.1.4'
H H 0.0000 0.0000 'International Tables Vol C Tables 4.2.6.8 and 6.1.1.4'
Mo Mo -1.6832 0.6857 'International Tables Vol C Tables 4.2.6.8 and 6.1.1.4'
Mn Mn 0.3368 0.7283 'International Tables Vol C Tables 4.2.6.8 and 6.1.1.4'
Na Na 0.0362 0.0249 'International Tables Vol C Tables 4.2.6.8 and 6.1.1.4'
Ni Ni 0.3393 1.1124 'International Tables Vol C Tables 4.2.6.8 and 6.1.1.4'

loop_
_geom_angle_atom_site_label_1
_geom_angle_atom_site_label_2
_geom_angle_atom_site_label_3
_geom_angle
_geom_angle_site_symmetry_1
_geom_angle_site_symmetry_3
O4 Mo1 O11 105.3(7) . .
O4 Mo1 O12 101.1(6) . .
O11 Mo1 O12 101.2(6) . .
O4 Mo1 O16 101.5(6) . .
O11 Mo1 O16 91.1(6) . .
O12 Mo1 O16 150.4(5) . .
O4 Mo1 O1 158.1(6) . .
O11 Mo1 O1 96.4(5) . .
O12 Mo1 O1 77.4(5) . .
O16 Mo1 O1 74.5(5) . .
O4 Mo1 O7 86.6(6) . .
O11 Mo1 O7 162.7(5) . .
O12 Mo1 O7 88.4(5) . .
O16 Mo1 O7 74.0(5) . .
O1 Mo1 O7 71.5(4) . .
O4 Mo1 Mn1 122.3(5) . .
O11 Mo1 Mn1 131.8(4) . .
O12 Mo1 Mn1 78.1(4) . .
O16 Mo1 Mn1 73.7(4) . .
O1 Mo1 Mn1 35.7(3) . .
O7 Mo1 Mn1 36.0(3) . .
O4 Mo1 Mo2 135.5(5) . .
O11 Mo1 Mo2 92.0(5) . .
O12 Mo1 Mo2 34.7(4) . .
O16 Mo1 Mo2 119.1(4) . .
O1 Mo1 Mo2 44.7(3) . .
O7 Mo1 Mo2 87.8(3) . .
Mn1 Mo1 Mo2 59.99(5) . .
O3 Mo2 O13 105.2(6) . .
O3 Mo2 O8 99.9(6) . .
O13 Mo2 O8 96.5(6) . .
O3 Mo2 O12 98.0(6) . .
O13 Mo2 O12 99.0(5) . .
O8 Mo2 O12 152.2(5) . .
O3 Mo2 O7 91.4(6) . 2_556
O13 Mo2 O7 162.2(5) . 2_556
O8 Mo2 O7 74.0(5) . 2_556
O12 Mo2 O7 84.5(5) . 2_556
O3 Mo2 O1 161.6(6) . .
O13 Mo2 O1 92.6(5) . .
O8 Mo2 O1 82.1(5) . .
O12 Mo2 O1 74.4(5) . .
O7 Mo2 O1 71.4(4) 2_556 .
O3 Mo2 Mn1 126.7(5) . .
O13 Mo2 Mn1 128.1(5) . .
O8 Mo2 Mn1 75.5(4) . .
O12 Mo2 Mn1 76.8(4) . .
O7 Mo2 Mn1 35.6(3) 2_556 .
O1 Mo2 Mn1 35.8(3) . .
O3 Mo2 Mo3 87.8(5) . .
O13 Mo2 Mo3 129.2(4) . .
O8 Mo2 Mo3 32.7(4) . .
O12 Mo2 Mo3 128.1(4) . .
O7 Mo2 Mo3 43.6(3) 2_556 .
O1 Mo2 Mo3 84.2(3) . .
Mn1 Mo2 Mo3 59.65(5) . .
O3 Mo2 Mo1 130.9(4) . .
O13 Mo2 Mo1 88.8(4) . .
O8 Mo2 Mo1 125.4(4) . .
O12 Mo2 Mo1 32.9(4) . .
O7 Mo2 Mo1 84.9(3) 2_556 .
O1 Mo2 Mo1 43.4(3) . .
Mn1 Mo2 Mo1 59.68(5) . .
Mo3 Mo2 Mo1 119.32(6) . .
O9 Mo3 O2 105.1(6) . .
O9 Mo3 O8 101.9(6) . .
O2 Mo3 O8 102.7(6) . .
O9 Mo3 O16 90.0(6) . 2_556
O2 Mo3 O16 101.8(5) . 2_556
O8 Mo3 O16 148.8(6) . 2_556
O9 Mo3 O7 94.9(5) . 2_556
O2 Mo3 O7 159.8(5) . 2_556
O8 Mo3 O7 75.9(5) . 2_556
O16 Mo3 O7 74.4(5) 2_556 2_556
O9 Mo3 O5 160.7(5) . .
O2 Mo3 O5 88.4(5) . .
O8 Mo3 O5 88.1(5) . .
O16 Mo3 O5 73.4(5) 2_556 .
O7 Mo3 O5 71.4(4) 2_556 .
O9 Mo3 Mn1 130.3(4) . .
O2 Mo3 Mn1 123.9(4) . .
O8 Mo3 Mn1 76.9(4) . .
O16 Mo3 Mn1 73.4(4) 2_556 .
O7 Mo3 Mn1 35.9(3) 2_556 .
O5 Mo3 Mn1 35.8(3) . .
O9 Mo3 Mo2 90.7(4) . .
O2 Mo3 Mo2 137.2(4) . .
O8 Mo3 Mo2 34.5(4) . .
O16 Mo3 Mo2 118.0(4) 2_556 .
O7 Mo3 Mo2 43.8(3) 2_556 .
O5 Mo3 Mo2 88.4(3) . .
Mn1 Mo3 Mo2 60.12(6) . .
O14 Mo4 O10 104.3(7) . .
O14 Mo4 O6 104.3(6) . .
O10 Mo4 O6 102.4(7) . .
O14 Mo4 O16 99.2(6) . .
O10 Mo4 O16 89.7(6) . .
O6 Mo4 O16 149.7(6) . .
O14 Mo4 O5 158.1(5) . 2_556
O10 Mo4 O5 96.9(6) . 2_556
O6 Mo4 O5 75.9(5) . 2_556
O16 Mo4 O5 75.2(5) . 2_556
O14 Mo4 O1 86.8(5) . .
O10 Mo4 O1 161.2(6) . .
O6 Mo4 O1 89.1(5) . .
O16 Mo4 O1 73.3(5) . .
O5 Mo4 O1 71.3(4) 2_556 .
O14 Mo4 Mn1 122.6(4) . .
O10 Mo4 Mn1 131.8(5) . .
O6 Mo4 Mn1 77.6(4) . .
O16 Mo4 Mn1 73.6(4) . .
O5 Mo4 Mn1 35.5(3) 2_556 .
O1 Mo4 Mn1 36.0(3) . .
O14 Mo4 Mo6 138.0(5) . .
O10 Mo4 Mo6 92.8(5) . .
O6 Mo4 Mo6 33.8(4) . .
O16 Mo4 Mo6 119.3(4) . .
O5 Mo4 Mo6 44.3(3) 2_556 .
O1 Mo4 Mo6 88.7(3) . .
Mn1 Mo4 Mo6 60.43(8) . .
O5 Mn1 O5 85.9(8) 2_556 .
O5 Mn1 O7 87.2(5) 2_556 .
O5 Mn1 O7 169.5(5) . .
O5 Mn1 O7 169.5(5) 2_556 2_556
O5 Mn1 O7 87.2(5) . 2_556
O7 Mn1 O7 100.7(7) . 2_556
O5 Mn1 O1 86.6(5) 2_556 .
O5 Mn1 O1 100.7(5) . .
O7 Mn1 O1 86.8(5) . .
O7 Mn1 O1 86.9(5) 2_556 .
O5 Mn1 O1 100.7(5) 2_556 2_556
O5 Mn1 O1 86.6(5) . 2_556
O7 Mn1 O1 86.9(5) . 2_556
O7 Mn1 O1 86.8(5) 2_556 2_556
O1 Mn1 O1 170.1(7) . 2_556
O5 Mn1 Mo4 42.8(4) 2_556 .
O5 Mn1 Mo4 90.3(4) . .
O7 Mn1 Mo4 90.1(3) . .
O7 Mn1 Mo4 129.4(3) 2_556 .
O1 Mn1 Mo4 44.1(3) . .
O1 Mn1 Mo4 143.5(4) 2_556 .
O5 Mn1 Mo4 90.3(4) 2_556 2_556
O5 Mn1 Mo4 42.8(4) . 2_556
O7 Mn1 Mo4 129.4(3) . 2_556
O7 Mn1 Mo4 90.1(3) 2_556 2_556
O1 Mn1 Mo4 143.5(4) . 2_556
O1 Mn1 Mo4 44.1(4) 2_556 2_556
Mo4 Mn1 Mo4 120.24(13) . 2_556
O5 Mn1 Mo3 44.6(4) 2_556 2_556
O5 Mn1 Mo3 128.9(4) . 2_556
O7 Mn1 Mo3 43.0(3) . 2_556
O7 Mn1 Mo3 143.6(4) 2_556 2_556
O1 Mn1 Mo3 89.8(4) . 2_556
O1 Mn1 Mo3 90.7(4) 2_556 2_556
Mo4 Mn1 Mo3 63.60(5) . 2_556
Mo4 Mn1 Mo3 112.79(7) 2_556 2_556
O5 Mn1 Mo3 128.9(4) 2_556 .
O5 Mn1 Mo3 44.6(4) . .
O7 Mn1 Mo3 143.6(4) . .
O7 Mn1 Mo3 43.0(3) 2_556 .
O1 Mn1 Mo3 90.7(4) . .
O1 Mn1 Mo3 89.8(4) 2_556 .
Mo4 Mn1 Mo3 112.79(7) . .
Mo4 Mn1 Mo3 63.60(5) 2_556 .
Mo3 Mn1 Mo3 173.40(14) 2_556 .
O5 Mn1 Mo1 143.3(4) 2_556 2_556
O5 Mn1 Mo1 90.0(4) . 2_556
O7 Mn1 Mo1 90.8(4) . 2_556
O7 Mn1 Mo1 44.5(3) 2_556 2_556
O1 Mn1 Mo1 129.9(4) . 2_556
O1 Mn1 Mo1 42.7(4) 2_556 2_556
Mo4 Mn1 Mo1 173.84(7) . 2_556
Mo4 Mn1 Mo1 63.35(4) 2_556 2_556
Mo3 Mn1 Mo1 120.55(7) 2_556 2_556
Mo3 Mn1 Mo1 63.57(5) . 2_556
O5 Mn1 Mo1 90.0(4) 2_556 .
O5 Mn1 Mo1 143.3(4) . .
O7 Mn1 Mo1 44.5(3) . .
O7 Mn1 Mo1 90.8(4) 2_556 .
O1 Mn1 Mo1 42.7(4) . .
O1 Mn1 Mo1 129.9(4) 2_556 .
Mo4 Mn1 Mo1 63.35(4) . .
Mo4 Mn1 Mo1 173.84(7) 2_556 .
Mo3 Mn1 Mo1 63.57(5) 2_556 .
Mo3 Mn1 Mo1 120.55(7) . .
Mo1 Mn1 Mo1 113.57(12) 2_556 .
O15 Mo6 O15 104.9(11) 2_556 .
O15 Mo6 O6 97.9(7) 2_556 2_556
O15 Mo6 O6 99.4(7) . 2_556
O15 Mo6 O6 99.4(7) 2_556 .
O15 Mo6 O6 97.9(7) . .
O6 Mo6 O6 151.4(8) 2_556 .
O15 Mo6 O5 92.8(6) 2_556 2_556
O15 Mo6 O5 161.4(6) . 2_556
O6 Mo6 O5 83.3(5) 2_556 2_556
O6 Mo6 O5 73.3(5) . 2_556
O15 Mo6 O5 161.4(6) 2_556 .
O15 Mo6 O5 92.8(6) . .
O6 Mo6 O5 73.3(5) 2_556 .
O6 Mo6 O5 83.3(5) . .
O5 Mo6 O5 70.2(6) 2_556 .
O15 Mo6 Mo4 88.8(5) 2_556 .
O15 Mo6 Mo4 129.8(5) . .
O6 Mo6 Mo4 126.7(4) 2_556 .
O6 Mo6 Mo4 31.9(4) . .
O5 Mo6 Mo4 43.5(3) 2_556 .
O5 Mo6 Mo4 83.9(3) . .
O15 Mo6 Mo4 129.8(5) 2_556 2_556
O15 Mo6 Mo4 88.8(5) . 2_556
O6 Mo6 Mo4 31.9(4) 2_556 2_556
O6 Mo6 Mo4 126.7(4) . 2_556
O5 Mo6 Mo4 83.9(3) 2_556 2_556
O5 Mo6 Mo4 43.5(3) . 2_556
Mo4 Mo6 Mo4 118.90(9) . 2_556
O15 Mo6 Mn1 127.5(6) 2_556 .
O15 Mo6 Mn1 127.5(6) . .
O6 Mo6 Mn1 75.7(4) 2_556 .
O6 Mo6 Mn1 75.7(4) . .
O5 Mo6 Mn1 35.1(3) 2_556 .
O5 Mo6 Mn1 35.1(3) . .
Mo4 Mo6 Mn1 59.45(5) . .
Mo4 Mo6 Mn1 59.45(5) 2_556 .
Mo1 O12 Mo2 112.4(6) . .
Mo4 O10 Na1 168.2(9) . .
Mo3 O8 Mo2 112.8(6) . .
Mn1 O7 Mo3 101.2(5) . 2_556
Mn1 O7 Mo2 101.6(5) . 2_556
Mo3 O7 Mo2 92.6(4) 2_556 2_556
Mn1 O7 Mo1 99.5(5) . .
Mo3 O7 Mo1 97.1(4) 2_556 .
Mo2 O7 Mo1 154.6(6) 2_556 .
Mo4 O6 Mo6 114.3(7) . .
Mn1 O5 Mo4 101.7(5) . 2_556
Mn1 O5 Mo6 101.9(6) . .
Mo4 O5 Mo6 92.2(5) 2_556 .
Mn1 O5 Mo3 99.6(5) . .
Mo4 O5 Mo3 97.1(5) 2_556 .
Mo6 O5 Mo3 154.2(6) . .
Mo2 O3 Na1 174.6(8) . 3_545
Mn1 O1 Mo1 101.6(5) . .
Mn1 O1 Mo4 99.8(5) . .
Mo1 O1 Mo4 97.3(5) . .
Mn1 O1 Mo2 100.1(5) . .
Mo1 O1 Mo2 91.9(4) . .
Mo4 O1 Mo2 155.8(6) . .
OW4 Ni1 OW2 140.3(11) . .
OW4 Ni1 OW6A 174.6(14) . .
OW2 Ni1 OW6A 40.2(15) . .
OW4 Ni1 OW2A 88.4(9) . .
OW2 Ni1 OW2A 59.7(12) . .
OW6A Ni1 OW2A 88.8(14) . .
OW4 Ni1 OW3 97.0(6) . .
OW2 Ni1 OW3 118.4(10) . .
OW6A Ni1 OW3 85.2(13) . .
OW2A Ni1 OW3 170.0(9) . .
OW4 Ni1 OW6 143.8(8) . .
OW2 Ni1 OW6 71.5(10) . .
OW6A Ni1 OW6 33.0(13) . .
OW2A Ni1 OW6 102.5(9) . .
OW3 Ni1 OW6 68.2(7) . .
OW4 Ni1 Na1 141.4(5) . .
OW2 Ni1 Na1 76.9(10) . .
OW6A Ni1 Na1 40.4(13) . .
OW2A Ni1 Na1 128.7(8) . .
OW3 Ni1 Na1 44.7(5) . .
OW6 Ni1 Na1 33.4(5) . .
OW4 Ni1 Na1 110.6(5) . 6_565
OW2 Ni1 Na1 33.2(9) . 6_565
OW6A Ni1 Na1 68.0(13) . 6_565
OW2A Ni1 Na1 27.1(8) . 6_565
OW3 Ni1 Na1 151.5(5) . 6_565
OW6 Ni1 Na1 91.9(6) . 6_565
Na1 Ni1 Na1 108.0(3) . 6_565
Mo1 O16 Mo4 108.4(6) . .
Mo1 O16 Mo3 107.9(6) . 2_556
Mo4 O16 Mo3 107.4(6) . 2_556
Ni1 OW3 Na1 100.0(6) . .
Ni1 OW2 Na1 118.9(14) . 6_565
Na1 OW2A Ni1 125.5(14) 6_565 .
Na1 OW6 Ni1 109.0(9) . .
Ni1 OW6A Na1 106.5(19) . .
OW2A Na1 OW6 164.1(13) 6_566 .
OW2A Na1 OW1A 97.3(12) 6_566 .
OW6 Na1 OW1A 69.6(10) . .
OW2A Na1 OW2 54.9(10) 6_566 6_566
OW6 Na1 OW2 140.7(11) . 6_566
OW1A Na1 OW2 131.2(13) . 6_566
OW2A Na1 OW1 70.7(11) 6_566 .
OW6 Na1 OW1 95.8(11) . .
OW1A Na1 OW1 26.6(9) . .
OW2 Na1 OW1 111.7(12) 6_566 .
OW2A Na1 OW6A 135.2(15) 6_566 .
OW6 Na1 OW6A 31.5(12) . .
OW1A Na1 OW6A 65.2(13) . .
OW2 Na1 OW6A 163.0(15) 6_566 .
OW1 Na1 OW6A 85.3(14) . .
OW2A Na1 O3 124.9(11) 6_566 3_455
OW6 Na1 O3 63.5(7) . 3_455
OW1A Na1 O3 81.0(9) . 3_455
OW2 Na1 O3 85.3(9) 6_566 3_455
OW1 Na1 O3 96.4(9) . 3_455
OW6A Na1 O3 94.2(12) . 3_455
OW2A Na1 OW3 125.9(11) 6_566 .
OW6 Na1 OW3 63.8(7) . .
OW1A Na1 OW3 131.6(11) . .
OW2 Na1 OW3 94.6(9) 6_566 .
OW1 Na1 OW3 153.5(11) . .
OW6A Na1 OW3 68.4(12) . .
O3 Na1 OW3 89.4(7) 3_455 .
OW2A Na1 O10 65.3(9) 6_566 .
OW6 Na1 O10 110.2(9) . .
OW1A Na1 O10 111.5(10) . .
OW2 Na1 O10 93.2(9) 6_566 .
OW1 Na1 O10 99.0(9) . .
OW6A Na1 O10 82.7(12) . .
O3 Na1 O10 164.0(8) 3_455 .
OW3 Na1 O10 74.8(7) . .
OW2A Na1 Ni1 142.0(10) 6_566 .
OW6 Na1 Ni1 37.7(6) . .
OW1A Na1 Ni1 97.4(9) . .
OW2 Na1 Ni1 129.9(9) 6_566 .
OW1 Na1 Ni1 118.4(9) . .
OW6A Na1 Ni1 33.1(11) . .
O3 Na1 Ni1 92.0(5) 3_455 .
OW3 Na1 Ni1 35.3(4) . .
O10 Na1 Ni1 76.7(5) . .
OW2A Na1 Ni1 27.4(8) 6_566 6_566
OW6 Na1 Ni1 168.4(9) . 6_566
OW1A Na1 Ni1 119.0(10) . 6_566
OW2 Na1 Ni1 27.9(6) 6_566 6_566
OW1 Na1 Ni1 93.6(9) . 6_566
OW6A Na1 Ni1 157.1(12) . 6_566
O3 Na1 Ni1 108.7(6) 3_455 6_566
OW3 Na1 Ni1 109.1(6) . 6_566
O10 Na1 Ni1 74.9(5) . 6_566
Ni1 Na1 Ni1 140.0(5) . 6_566

loop_
_geom_bond_atom_site_label_1
_geom_bond_atom_site_label_2
_geom_bond_distance
_geom_bond_site_symmetry_2
Mo1 O4 1.696(13) .
Mo1 O11 1.712(13) .
Mo1 O12 1.885(12) .
Mo1 O16 2.054(13) .
Mo1 O1 2.204(12) .
Mo1 O7 2.263(12) .
Mo1 Mn1 3.186(3) .
Mo1 Mo2 3.207(2) .
Mo2 O3 1.698(13) .
Mo2 O13 1.706(13) .
Mo2 O8 1.967(14) .
Mo2 O12 1.973(11) .
Mo2 O7 2.217(12) 2_556
Mo2 O1 2.259(12) .
Mo2 Mn1 3.196(3) .
Mo2 Mo3 3.200(2) .
Mo3 O9 1.696(13) .
Mo3 O2 1.708(12) .
Mo3 O8 1.874(14) .
Mo3 O16 2.093(13) 2_556
Mo3 O7 2.210(11) 2_556
Mo3 O5 2.265(13) .
Mo3 Mn1 3.1813(18) .
Mo4 O14 1.708(12) .
Mo4 O10 1.713(14) .
Mo4 O6 1.858(15) .
Mo4 O16 2.068(13) .
Mo4 O5 2.207(13) 2_556
Mo4 O1 2.248(12) .
Mo4 Mn1 3.182(3) .
Mo4 Mo6 3.203(2) .
Mn1 O5 1.888(13) 2_556
Mn1 O5 1.888(13) .
Mn1 O7 1.900(11) .
Mn1 O7 1.900(11) 2_556
Mn1 O1 1.900(12) .
Mn1 O1 1.900(12) 2_556
Mn1 Mo4 3.182(3) 2_556
Mn1 Mo3 3.1813(18) 2_556
Mn1 Mo1 3.186(3) 2_556
Mo6 O15 1.683(15) 2_556
Mo6 O15 1.683(15) .
Mo6 O6 1.955(13) 2_556
Mo6 O6 1.955(13) .
Mo6 O5 2.238(13) 2_556
Mo6 O5 2.238(13) .
Mo6 Mo4 3.203(2) 2_556
O10 Na1 2.54(2) .
O7 Mo3 2.210(11) 2_556
O7 Mo2 2.217(12) 2_556
O5 Mo4 2.207(13) 2_556
O3 Na1 2.462(19) 3_545
Ni1 OW4 1.867(16) .
Ni1 OW2 1.910(17) .
Ni1 OW6A 1.99(4) .
Ni1 OW2A 2.02(3) .
Ni1 OW3 2.047(14) .
Ni1 OW6 2.254(19) .
Ni1 Na1 3.488(17) .
Ni1 Na1 3.574(16) 6_565
O16 Mo3 2.093(13) 2_556
OW3 Na1 2.49(2) .
OW2 Na1 2.24(3) 6_565
OW2A Na1 2.00(3) 6_565
OW1 Na1 2.30(3) .
OW1A Na1 2.03(3) .
OW6 Na1 2.03(2) .
OW6A Na1 2.36(5) .
Na1 OW2A 2.00(3) 6_566
Na1 OW2 2.24(3) 6_566
Na1 O3 2.462(19) 3_455
Na1 Ni1 3.574(16) 6_566
OW7 OW7 0.95(6) 2_556
